data_7227610
loop_
_publ_author_name
'Crennell, Susan J.'
'Cheetham, Anthony K'
'Jarman, Richard H.'
'Thrash, Robert J.'
'Kaduk, James A.'

_publ_section_title
;
 Isomorphous substitution in non-linear optical KTiOPO4: neutron powder
 diffraction study of KTiO(P0.5As0.5)O4
;
_journal_name_full 'Journal of Materials Chemistry'
_journal_page_first 383
_journal_page_last 386
_journal_paper_doi 10.1039/JM9920200383
_journal_volume 2
_journal_year 1992
_chemical_formula_moiety 'As O10 P Ti2, 2(K)'
_chemical_formula_sum 'As0.5 K O5 P0.5 Ti'
_chemical_formula_weight 219.91
_space_group_IT_number 33
_symmetry_cell_setting orthorhombic
_symmetry_Int_Tables_number 33
_symmetry_space_group_name_Hall 'P -2ac -2n'
_symmetry_space_group_name_H-M 'P n 21 a'
_cell_angle_alpha 90.
_cell_angle_beta 90.
_cell_angle_gamma 90.
_cell_formula_units_Z 8
_cell_length_a 12.9695(8)
_cell_length_b 10.6898(7)
_cell_length_c 6.4932(4)
_cell_volume 900.23(10)
_diffrn_ambient_temperature 293
_diffrn_radiation_probe neutron
_diffrn_radiation_type ToF
_exptl_crystal_density_diffrn 3.242
_pd_proc_ls_prof_R_factor 0.0288
_pd_proc_ls_prof_wR_factor 0.0423
_refine_ls_number_parameters 96
_cod_data_source_file J-Mater-Chem-1992-2-383-386.cif
_cod_data_source_block KTiOPAs
_cod_depositor_comments 'Change the cell parameter b'
_cod_original_cell_volume 900.2(2)
_cod_database_code 7227610

loop_
_symmetry_equiv_pos_site_id
_symmetry_equiv_pos_as_xyz
1 x,y,z
2 -x,1/2+y,-z
3 1/2-x,1/2+y,1/2+z
4 1/2+x,y,1/2-z

loop_
_atom_site_label
_atom_site_type_symbol
_atom_site_thermal_displace_type
_atom_site_fract_x
_atom_site_fract_y
_atom_site_fract_z
_atom_site_occupancy
_atom_site_U_iso_or_equiv
_atom_site_calc_flag
_atom_site_refinement_flags
_atom_site_disorder_assembly
_atom_site_disorder_group
As2 As Uiso 0.17990(10) 0.5074(9) 0.4992(8) 0.560(10) 0.0049(2) . . . .
Ti1 Ti Uiso 0.3719(2) 0.00000 0.5004(12) 1.000 0.0081(6) . . . .
Ti2 Ti Uiso 0.2513(5) 0.2471(11) 0.2749(7) 1.000 0.0081(6) . . . .
As1 As Uiso 0.5003(4) 0.2557(8) 0.3305(3) 0.440(10) 0.0049(2) . . . .
P1 P Uiso 0.5003(4) 0.2557(8) 0.3305(3) 0.560(10) 0.0049(2) . . . .
O1 O Uiso 0.4852(3) 0.1423(7) 0.4925(5) 1.000 0.0092(1) . . . .
O2 O Uiso 0.5076(3) 0.3836(7) 0.4628(4) 1.000 0.0092(1) . . . .
O3 O Uiso 0.3998(3) 0.2717(9) 0.1951(5) 1.000 0.0092(1) . . . .
O4 O Uiso 0.5971(3) 0.2343(8) 0.1776(5) 1.000 0.0092(1) . . . .
O5 O Uiso 0.1051(4) 0.5376(8) 0.3044(7) 1.000 0.0092(1) . . . .
O6 O Uiso 0.1110(3) 0.4780(8) 0.6929(6) 1.000 0.0092(1) . . . .
O7 O Uiso 0.2600(3) 0.6254(8) 0.5407(6) 1.000 0.0092(1) . . . .
O8 O Uiso 0.2529(3) 0.3893(8) 0.4622(6) 1.000 0.0092(1) . . . .
O9 O Uiso 0.2224(3) 0.6346(8) -0.0362(6) 1.000 0.0092(1) . . . .
O10 O Uiso 0.2204(3) 0.3810(8) 0.0506(6) 1.000 0.0092(1) . . . .
P2 P Uiso 0.17990(10) 0.5074(9) 0.4992(8) 0.440(10) 0.0049(2) . . . .
K1 K Uiso 0.3797(4) 0.3117(9) 0.7877(8) 1.000 0.0172(6) . . . .
K2 K Uiso 0.1113(4) 0.0625(9) 0.7003(8) 1.000 0.0172(6) . . . .

loop_
_geom_angle_atom_site_label_1
_geom_angle_atom_site_label_2
_geom_angle_atom_site_label_3
_geom_angle
_geom_angle_site_symmetry_1
_geom_angle_site_symmetry_2
_geom_angle_site_symmetry_3
_geom_angle_publ_flag
O1 As1 O4 112.8(5) . . . yes
O2 As1 O3 104.6(5) . . . yes
O2 As1 O4 113.6(5) . . . yes
O3 As1 O4 108.3(2) . . . yes
O1 As1 O2 107.2(3) . . . yes
O1 As1 O3 110.1(5) . . . yes
O6 As2 O8 107.4(6) . . . yes
O5 As2 O6 108.8(2) . . . yes
O5 As2 O7 110.4(6) . . . yes
O5 As2 O8 113.2(5) . . . yes
O6 As2 O7 112.2(5) . . . yes
O7 As2 O8 104.8(3) . . . yes
O2 Ti1 O5 83.9(3) 2_646 . 3_545 yes
O2 Ti1 O9 169.0(3) 2_646 . 3_545 yes
O2 Ti1 O6 87.7(3) 2_646 . 3_544 yes
O5 Ti1 O6 164.5(2) 3_545 . 3_544 yes
O6 Ti1 O9 92.0(4) 3_544 . 3_545 yes
O6 Ti1 O10 99.9(3) 3_544 . 3_545 yes
O5 Ti1 O9 93.8(3) 3_545 . 3_545 yes
O5 Ti1 O10 93.6(4) 3_545 . 3_545 yes
O9 Ti1 O10 97.6(3) 3_545 . 3_545 yes
O2 Ti1 O10 93.3(3) 2_646 . 3_545 yes
O1 Ti1 O2 84.8(3) . . 2_646 yes
O1 Ti1 O6 89.1(3) . . 3_544 yes
O1 Ti1 O5 77.3(3) . . 3_545 yes
O1 Ti1 O9 84.2(2) . . 3_545 yes
O1 Ti1 O10 170.8(5) . . 3_545 yes
O7 Ti2 O8 168.6(6) 3_544 . . yes
O8 Ti2 O9 95.6(4) . . 3_545 yes
O4 Ti2 O8 88.2(4) 4_455 . . yes
O7 Ti2 O10 84.4(3) 3_544 . . yes
O9 Ti2 O10 179.9(8) 3_545 . . yes
O4 Ti2 O10 87.9(4) 4_455 . . yes
O7 Ti2 O9 95.7(6) 3_544 . 3_545 yes
O4 Ti2 O7 90.0(4) 4_455 . 3_544 yes
O4 Ti2 O9 92.2(4) 4_455 . 3_545 yes
O3 Ti2 O8 92.8(5) . . . yes
O3 Ti2 O10 85.1(4) . . . yes
O3 Ti2 O7 87.7(3) . . 3_544 yes
O3 Ti2 O9 94.8(4) . . 3_545 yes
O3 Ti2 O4 172.8(4) . . 4_455 yes
O8 Ti2 O10 84.3(5) . . . yes
O1 P1 O2 107.2(3) . . . yes
O1 P1 O3 110.1(5) . . . yes
O1 P1 O4 112.8(5) . . . yes
O2 P1 O3 104.6(5) . . . yes
O2 P1 O4 113.6(5) . . . yes
O3 P1 O4 108.3(2) . . . yes
O6 P2 O8 107.4(6) . . . yes
O7 P2 O8 104.8(3) . . . yes
O5 P2 O8 113.2(5) . . . yes
O5 P2 O6 108.8(2) . . . yes
O5 P2 O7 110.4(6) . . . yes
O6 P2 O7 112.2(5) . . . yes
Ti1 O1 P1 129.7(3) . . . yes
As1 O1 Ti1 129.7(3) . . . yes
As1 O2 Ti1 129.2(3) . . 2_656 yes
Ti1 O2 P1 129.2(3) 2_656 . . yes
As1 O3 Ti2 129.2(3) . . . yes
Ti2 O3 P1 129.2(3) . . . yes
Ti2 O4 P1 131.5(3) 4_555 . . yes
As1 O4 Ti2 131.5(3) . . 4_555 yes
As2 O5 Ti1 128.8(4) . . 3_554 yes
Ti1 O5 P2 128.8(4) 3_554 . . yes
As2 O6 Ti1 134.7(4) . . 3_555 yes
Ti1 O6 P2 134.7(4) 3_555 . . yes
Ti2 O7 P2 124.9(4) 3_555 . . yes
As2 O7 Ti2 124.9(4) . . 3_555 yes
As2 O8 Ti2 134.9(4) . . . yes
Ti2 O8 P2 134.9(4) . . . yes
Ti1 O9 Ti2 137.1(4) 3_554 . 3_554 yes
Ti1 O10 Ti2 138.7(4) 3_554 . . yes

loop_
_geom_bond_atom_site_label_1
_geom_bond_atom_site_label_2
_geom_bond_distance
_geom_bond_site_symmetry_1
_geom_bond_site_symmetry_2
_geom_bond_publ_flag
As1 O3 1.582(6) . . yes
As1 O1 1.618(9) . . yes
As1 O2 1.619(10) . . yes
As1 O4 1.617(6) . . yes
As2 O5 1.627(7) . . yes
As2 O8 1.597(11) . . yes
As2 O6 1.575(6) . . yes
As2 O7 1.657(10) . . yes
Ti1 O2 2.013(6) . 2_646 yes
Ti1 O6 2.023(9) . 3_544 yes
Ti1 O5 2.037(9) . 3_545 yes
Ti1 O9 1.904(7) . 3_545 yes
Ti1 O1 2.117(6) . . yes
Ti1 O10 1.778(7) . 3_545 yes
Ti2 O9 1.752(11) . 3_545 yes
Ti2 O4 2.028(8) . 4_455 yes
Ti2 O7 2.007(10) . 3_544 yes
Ti2 O3 2.012(8) . . yes
Ti2 O8 1.948(12) . . yes
Ti2 O10 2.082(11) . . yes
P1 O1 1.618(9) . . yes
P1 O2 1.619(10) . . yes
P1 O3 1.582(6) . . yes
P1 O4 1.617(6) . . yes
P2 O5 1.627(7) . . yes
P2 O6 1.575(6) . . yes
P2 O7 1.657(10) . . yes
P2 O8 1.597(11) . . yes

loop_
_geom_torsion_atom_site_label_1
_geom_torsion_atom_site_label_2
_geom_torsion_atom_site_label_3
_geom_torsion_atom_site_label_4
_geom_torsion
_geom_torsion_site_symmetry_1
_geom_torsion_site_symmetry_2
_geom_torsion_site_symmetry_3
_geom_torsion_site_symmetry_4
_geom_torsion_publ_flag
O6 As2 O5 Ti1 -146.6(6) . . . 3_554 no
O7 As2 O5 Ti1 89.8(7) . . . 3_554 no
O8 As2 O5 Ti1 -27.4(9) . . . 3_554 no
O5 As2 O6 Ti1 -150.1(6) . . . 3_555 no
O7 As2 O6 Ti1 -27.6(10) . . . 3_555 no
O8 As2 O6 Ti1 87.1(8) . . . 3_555 no
O5 As2 O7 Ti2 106.4(5) . . . 3_555 no
O6 As2 O7 Ti2 -15.2(8) . . . 3_555 no
O8 As2 O7 Ti2 -131.4(5) . . . 3_555 no
O5 As2 O8 Ti2 -19.4(9) . . . . no
O6 As2 O8 Ti2 100.7(6) . . . . no
O7 As2 O8 Ti2 -139.8(6) . . . . no
O2 Ti1 O1 P1 131.3(5) 2_646 . . . no
O6 Ti1 O1 P1 43.5(5) 3_544 . . . no
O5 Ti1 O1 P1 -143.8(5) 3_545 . . . no
O9 Ti1 O1 P1 -48.6(6) 3_545 . . . no
O1 Ti1 O6 As2 -109.9(8) . . 3_544 3_544 no
O1 Ti1 O5 As2 160.0(7) . . 3_545 3_545 no
O1 Ti1 O9 Ti2 63.6(7) . . 3_545 . no
O6 Ti1 O9 Ti2 -25.3(7) 3_544 . 3_545 . no
O5 Ti1 O9 Ti2 140.3(7) 3_545 . 3_545 . no
O10 Ti1 O9 Ti2 -125.6(7) 3_545 . 3_545 . no
O8 Ti2 O3 P1 67.1(9) . . . . no
O10 Ti2 O3 P1 151.1(8) . . . . no
O7 Ti2 O3 P1 -124.3(8) 3_544 . . . no
O9 Ti2 O3 P1 -28.8(10) 3_545 . . . no
O3 Ti2 O8 As2 131.5(6) . . . . no
O10 Ti2 O8 As2 46.7(7) . . . . no
O9 Ti2 O8 As2 -133.4(6) 3_545 . . . no
O4 Ti2 O8 As2 -41.4(7) 4_455 . . . no
O3 Ti2 O10 Ti1 -149.7(6) . . . 3_554 no
O8 Ti2 O10 Ti1 -56.4(7) . . . 3_554 no
O7 Ti2 O10 Ti1 122.2(6) 3_544 . . 3_554 no
O4 Ti2 O10 Ti1 32.0(8) 4_455 . . 3_554 no
O3 Ti2 O7 As2 50.7(6) . . 3_544 3_544 no
O10 Ti2 O7 As2 136.0(5) . . 3_544 3_544 no
O3 Ti2 O9 Ti1 -36.6(8) . . 3_545 . no
O8 Ti2 O9 Ti1 -129.9(6) . . 3_545 . no
O7 Ti2 O9 Ti1 51.6(7) 3_544 . 3_545 . no
O4 Ti2 O9 Ti1 141.7(6) 4_455 . 3_545 . no
O2 P1 O1 Ti1 127.5(4) . . . . no
O3 P1 O1 Ti1 14.3(7) . . . . no
O4 P1 O1 Ti1 -106.8(5) . . . . no
O1 P1 O2 Ti1 113.4(5) . . . 2_656 no
O3 P1 O2 Ti1 -129.8(4) . . . 2_656 no
O4 P1 O2 Ti1 -11.9(6) . . . 2_656 no
O1 P1 O3 Ti2 34.8(10) . . . . no
O2 P1 O3 Ti2 -80.1(9) . . . . no
O4 P1 O3 Ti2 158.5(7) . . . . no
O1 P1 O4 Ti2 -74.4(9) . . . 4_555 no
O2 P1 O4 Ti2 47.8(9) . . . 4_555 no
O3 P1 O4 Ti2 163.5(8) . . . 4_555 no
